data_2310536
loop_
_publ_author_name
'Brunton, G.'
'Steinfink, H.'
'Beck, C.W.'

_publ_section_title
;
 The crystal structure of callaghanite Cu8 Mg8 (C O3)4 (O H)24 (H2 O)8
;
_journal_name_full 'Acta Crystallographica (1,1948-23,1967)'
_journal_page_first 169
_journal_page_last 174
_journal_volume 11
_journal_year 1958
_chemical_formula_sum 'C H10 Cu2 Mg2 O11'
_chemical_name_systematic 'Cu2 Mg2 (C O3) (O H)6 (H2 O)2'
_space_group_IT_number 15
_symmetry_space_group_name_Hall '-C 2yc'
_symmetry_space_group_name_H-M 'C 1 2/c 1'
_cell_angle_alpha 90
_cell_angle_beta 107.3
_cell_angle_gamma 90
_cell_formula_units_Z 4
_cell_length_a 10.06
_cell_length_b 11.8
_cell_length_c 8.24
_cell_volume 933.903
_citation_journal_id_ASTM ACCRA9
_cod_data_source_file Brunton_ACCRA9_1958_255.cif
_cod_data_source_block C1H10Cu2Mg2O11
_cod_original_formula_sum 'C1 H10 Cu2 Mg2 O11'
_cod_database_code 2310536

loop_
_symmetry_equiv_pos_as_xyz
x,y,z
-x,y,-z+1/2
-x,-y,-z
x,-y,z-1/2
x+1/2,y+1/2,z
-x+1/2,y+1/2,-z+1/2
-x+1/2,-y+1/2,-z
x+1/2,-y+1/2,z-1/2

loop_
_atom_site_label
_atom_site_type_symbol
_atom_site_fract_x
_atom_site_fract_y
_atom_site_fract_z
_atom_site_occupancy
_atom_site_U_iso_or_equiv
C1 C+4 0 0.548 0.25 1 0.0
O2 O-2 0.017 0.267 0.105 1 0.0
O6 O-2 0 0.657 0.25 1 0.0
O1 O-2 0.117 0.483 0.25 1 0.0
O4 O-2 0.23 0.159 0.425 1 0.0
Cu1 Cu+2 0.048 0.108 0.455 1 0.0
O5 O-2 0.336 0.323 0.289 1 0.0
O3 O-2 0.118 0.946 0.482 1 0.0
Mg1 Mg+2 0.158 0.317 0.321 1 0.0
